data_4514207
loop_
_publ_author_name
'Fujita, Ken-ichi'
'Tamura, Ryuichi'
'Tanaka, Yuhi'
'Yoshida, Masato'
'Onoda, Mitsuki'
'Yamaguchi, Ryohei'

_publ_section_title
;
 Dehydrogenative Oxidation of Alcohols in Aqueous Media Catalyzed by a
 Water-Soluble Dicationic Iridium Complex Bearing a Functional
 N-Heterocyclic Carbene Ligand without Using Base
;
_journal_issue 10
_journal_name_full 'ACS Catalysis'
_journal_page_first 7226
_journal_paper_doi 10.1021/acscatal.7b02560
_journal_volume 7
_journal_year 2017
_chemical_formula_moiety 'C21 H26 F6 Ir N3 O8 S2'
_chemical_formula_sum 'C21 H26 F6 Ir N3 O8 S2'
_chemical_formula_weight 818.78
_space_group_IT_number 61
_symmetry_cell_setting orthorhombic
_symmetry_Int_Tables_number 61
_symmetry_space_group_name_Hall '-P 2ac 2ab'
_symmetry_space_group_name_H-M 'P b c a'
_atom_sites_solution_hydrogens geom
_atom_sites_solution_primary direct
_atom_sites_solution_secondary difmap
_cell_angle_alpha 90.0000
_cell_angle_beta 90.0000
_cell_angle_gamma 90.0000
_cell_formula_units_Z 8
_cell_length_a 15.8414(2)
_cell_length_b 14.5592(2)
_cell_length_c 24.0253(4)
_cell_measurement_reflns_used 31786
_cell_measurement_temperature 173
_cell_measurement_theta_max 27.44
_cell_measurement_theta_min 3.05
_cell_volume 5541.15(14)
_computing_cell_refinement 'RAPID AUTO'
_computing_data_collection 'RAPID AUTO (Rigaku, ????)'
_computing_data_reduction 'RAPID AUTO'
_computing_molecular_graphics 'CrystalStructure 4.0'
_computing_publication_material 'CrystalStructure 4.0 (Rigaku, 2010)'
_computing_structure_refinement 'CRYSTALS (Carruthers, et al., 1999)'
_computing_structure_solution 'SIR92 (Altomare, et al., 1994)'
_diffrn_ambient_temperature 173
_diffrn_detector_area_resol_mean 10.000
_diffrn_measured_fraction_theta_full 0.980
_diffrn_measured_fraction_theta_max 0.980
_diffrn_measurement_device_type 'Rigaku R-AXIS RAPID'
_diffrn_measurement_method \w
_diffrn_radiation_type 'Mo K\a'
_diffrn_radiation_wavelength 0.71075
_diffrn_reflns_av_R_equivalents 0.0351
_diffrn_reflns_limit_h_max 20
_diffrn_reflns_limit_h_min -20
_diffrn_reflns_limit_k_max 18
_diffrn_reflns_limit_k_min -18
_diffrn_reflns_limit_l_max 31
_diffrn_reflns_limit_l_min -31
_diffrn_reflns_number 50487
_diffrn_reflns_theta_full 27.46
_diffrn_reflns_theta_max 27.46
_diffrn_standards_number 0
_exptl_absorpt_coefficient_mu 5.073
_exptl_absorpt_correction_T_max 0.467
_exptl_absorpt_correction_T_min 0.271
_exptl_absorpt_correction_type multi-scan
_exptl_absorpt_process_details 'ABSCOR (Rigaku, 1995)'
_exptl_crystal_colour yellow
_exptl_crystal_density_diffrn 1.963
_exptl_crystal_density_method 'not measured'
_exptl_crystal_description block
_exptl_crystal_F_000 3200.00
_exptl_crystal_size_max 0.200
_exptl_crystal_size_mid 0.200
_exptl_crystal_size_min 0.150
_refine_diff_density_max 2.050
_refine_diff_density_min -0.582
_refine_ls_extinction_method none
_refine_ls_goodness_of_fit_ref 1.069
_refine_ls_hydrogen_treatment mixed
_refine_ls_number_parameters 405
_refine_ls_number_reflns 6212
_refine_ls_R_factor_gt 0.0287
_refine_ls_shift/su_max 0.000
_refine_ls_structure_factor_coef F
_refine_ls_weighting_details 'w = 1/[0.0014Fo^2^ + 1.0000\s(Fo^2^)]'
_refine_ls_weighting_scheme calc
_refine_ls_wR_factor_ref 0.0528
_reflns_number_gt 5308
_reflns_number_total 6212
_reflns_threshold_expression F>2.0\s(F)
_cod_data_source_file cs7b02560_si_002.cif
_cod_data_source_block complex3
_cod_depositor_comments 'Adding full bibliography for 4514207--4514208.cif.'
_cod_database_code 4514207

loop_
_symmetry_equiv_pos_site_id
_symmetry_equiv_pos_as_xyz
1 +X,+Y,+Z
2 1/2-X,1/2+Y,+Z
3 +X,1/2-Y,1/2+Z
4 1/2-X,-Y,1/2+Z
5 -X,-Y,-Z
6 1/2+X,1/2-Y,-Z
7 -X,1/2+Y,1/2-Z
8 1/2+X,+Y,1/2-Z

loop_
_atom_site_label
_atom_site_type_symbol
_atom_site_fract_x
_atom_site_fract_y
_atom_site_fract_z
_atom_site_U_iso_or_equiv
_atom_site_adp_type
_atom_site_occupancy
_atom_site_symmetry_multiplicity
_atom_site_calc_flag
_atom_site_refinement_flags
Ir1 Ir 0.061440(10) 0.258800(10) 0.6243 0.02491(6) Uani 1.0 8 d .
S1 S -0.09127(6) 0.32817(6) 0.80074(3) 0.0364(3) Uani 1.0 8 d .
S2 S 0.30120(6) 0.45193(7) 0.91465(4) 0.0478(3) Uani 1.0 8 d .
F1 F 0.03339(15) 0.23693(17) 0.84611(12) 0.0591(8) Uani 1.0 8 d .
F2 F -0.08412(18) 0.22614(19) 0.88969(12) 0.0521(7) Uani 1.0 8 d .
F3 F -0.01116(16) 0.34869(16) 0.89567(10) 0.0589(8) Uani 1.0 8 d .
F4 F 0.1517(2) 0.4287(4) 0.87260(11) 0.1010(15) Uani 1.0 8 d .
F5 F 0.1946(3) 0.3170(3) 0.92267(15) 0.1053(14) Uani 1.0 8 d .
F6 F 0.15423(17) 0.4385(3) 0.96133(11) 0.1016(13) Uani 1.0 8 d .
O1 O 0.04297(19) 0.0728(2) 0.69703(12) 0.0481(9) Uani 1.0 8 d .
O2 O -0.06522(15) 0.2630(2) 0.65715(12) 0.0386(8) Uani 1.0 8 d .
O3 O -0.1016(2) 0.24652(18) 0.76662(12) 0.0523(9) Uani 1.0 8 d .
O4 O -0.03258(18) 0.39361(17) 0.77665(11) 0.0482(8) Uani 1.0 8 d .
O5 O -0.16500(16) 0.3686(2) 0.82363(11) 0.0562(9) Uani 1.0 8 d .
O6 O 0.3336(2) 0.4101(3) 0.86463(13) 0.0655(11) Uani 1.0 8 d .
O7 O 0.2913(3) 0.5484(3) 0.91200(14) 0.0824(13) Uani 1.0 8 d .
O8 O 0.3381(2) 0.4198(3) 0.96597(14) 0.0731(11) Uani 1.0 8 d .
N1 N 0.10293(17) 0.21250(19) 0.70390(11) 0.0306(7) Uani 1.0 8 d .
N2 N 0.14161(16) 0.36313(18) 0.71194(10) 0.0307(7) Uani 1.0 8 d .
N3 N 0.08569(19) 0.4664(2) 0.65974(12) 0.0384(8) Uani 1.0 8 d .
C1 C 0.0164(2) 0.2053(3) 0.54334(12) 0.0313(8) Uani 1.0 8 d .
C2 C 0.0697(3) 0.1371(3) 0.56805(13) 0.0342(9) Uani 1.0 8 d .
C3 C 0.1510(2) 0.1791(3) 0.57683(13) 0.0347(9) Uani 1.0 8 d .
C4 C 0.1485(3) 0.2713(3) 0.55645(14) 0.0332(9) Uani 1.0 8 d .
C5 C 0.06455(19) 0.2886(3) 0.53576(14) 0.0312(9) Uani 1.0 8 d .
C6 C -0.0748(2) 0.1925(3) 0.53007(15) 0.0418(11) Uani 1.0 8 d .
C7 C 0.0460(3) 0.0390(3) 0.57635(17) 0.0505(12) Uani 1.0 8 d .
C8 C 0.2272(3) 0.1323(4) 0.60064(17) 0.0552(13) Uani 1.0 8 d .
C9 C 0.2216(3) 0.3367(3) 0.55161(16) 0.0492(12) Uani 1.0 8 d .
C10 C 0.0381(3) 0.3691(3) 0.50071(14) 0.0410(10) Uani 1.0 8 d .
C11 C 0.0976(3) 0.1272(3) 0.72427(14) 0.0365(9) Uani 1.0 8 d .
C12 C 0.1444(3) 0.0987(3) 0.77038(14) 0.0432(10) Uani 1.0 8 d .
C13 C 0.1953(3) 0.1610(3) 0.79630(16) 0.0477(11) Uani 1.0 8 d .
C14 C 0.1985(3) 0.2513(3) 0.77829(16) 0.0405(11) Uani 1.0 8 d .
C15 C 0.1506(2) 0.2745(3) 0.73283(13) 0.0309(9) Uani 1.0 8 d .
C16 C 0.09338(19) 0.3750(2) 0.66517(13) 0.0284(8) Uani 1.0 8 d .
C17 C 0.1630(3) 0.4477(3) 0.73500(14) 0.0390(10) Uani 1.0 8 d .
C18 C 0.1286(3) 0.5113(3) 0.70322(15) 0.0448(10) Uani 1.0 8 d .
C19 C 0.0367(3) 0.5122(3) 0.61711(17) 0.0489(12) Uani 1.0 8 d .
C20 C -0.0349(3) 0.2833(3) 0.86109(17) 0.0379(10) Uani 1.0 8 d .
C21 C 0.1953(3) 0.4069(4) 0.91889(19) 0.0656(15) Uani 1.0 8 d .
H1 H -0.1051 0.1792 0.5637 0.0504 Uiso 1.0 8 calc R
H2 H -0.0967 0.2477 0.5137 0.0505 Uiso 1.0 8 calc R
H3 H -0.0814 0.1425 0.5044 0.0507 Uiso 1.0 8 calc R
H4 H 0.0833 0.0120 0.6032 0.0607 Uiso 1.0 8 calc R
H5 H -0.0110 0.0349 0.5895 0.0607 Uiso 1.0 8 calc R
H6 H 0.0510 0.0068 0.5417 0.0607 Uiso 1.0 8 calc R
H7 H 0.2467 0.1661 0.6324 0.0662 Uiso 1.0 8 calc R
H8 H 0.2131 0.0709 0.6117 0.0663 Uiso 1.0 8 calc R
H9 H 0.2710 0.1304 0.5731 0.0664 Uiso 1.0 8 calc R
H10 H 0.2646 0.3116 0.5280 0.0593 Uiso 1.0 8 calc R
H11 H 0.2017 0.3934 0.5361 0.0592 Uiso 1.0 8 calc R
H12 H 0.2445 0.3478 0.5879 0.0594 Uiso 1.0 8 calc R
H13 H -0.0217 0.3781 0.5034 0.0489 Uiso 1.0 8 calc R
H14 H 0.0667 0.4229 0.5141 0.0491 Uiso 1.0 8 calc R
H15 H 0.0533 0.3586 0.4626 0.0493 Uiso 1.0 8 calc R
H16 H 0.1407 0.0389 0.7836 0.0520 Uiso 1.0 8 calc R
H17 H 0.2281 0.1426 0.8264 0.0571 Uiso 1.0 8 calc R
H18 H 0.2326 0.2940 0.7961 0.0485 Uiso 1.0 8 calc R
H19 H 0.1942 0.4568 0.7673 0.0469 Uiso 1.0 8 calc R
H20 H 0.1332 0.5745 0.7079 0.0540 Uiso 1.0 8 calc R
H21 H 0.0736 0.5389 0.5899 0.0586 Uiso 1.0 8 calc R
H22 H 0.0006 0.4681 0.5994 0.0584 Uiso 1.0 8 calc R
H23 H 0.0030 0.5595 0.6338 0.0587 Uiso 1.0 8 calc R
H24 H 0.039(4) 0.023(4) 0.707(3) 0.076(17) Uiso 1.0 8 d .
H25 H -0.070(3) 0.255(3) 0.695(2) 0.034(11) Uiso 1.0 8 d .
H26 H -0.092(3) 0.315(3) 0.6528(17) 0.043(11) Uiso 1.0 8 d .

loop_
_atom_site_aniso_label
_atom_site_aniso_U_11
_atom_site_aniso_U_22
_atom_site_aniso_U_33
_atom_site_aniso_U_12
_atom_site_aniso_U_13
_atom_site_aniso_U_23
Ir1 0.02879(13) 0.02102(11) 0.02491(12) -0.00086(4) -0.00085(4) 0.00061(4)
S1 0.0425(5) 0.0326(5) 0.0342(5) 0.0000(4) 0.0025(4) 0.0008(4)
S2 0.0462(6) 0.0401(5) 0.0570(6) -0.0013(5) 0.0063(5) -0.0001(5)
F1 0.0478(14) 0.0583(16) 0.0711(19) 0.0210(12) 0.0121(13) 0.0021(13)
F2 0.0586(15) 0.0454(15) 0.0522(13) 0.0001(13) 0.0083(14) 0.0174(13)
F3 0.0723(17) 0.0482(15) 0.0562(14) -0.0007(12) -0.0196(13) -0.0126(12)
F4 0.0574(19) 0.188(5) 0.0570(19) 0.007(3) -0.0128(12) 0.0156(18)
F5 0.116(3) 0.080(3) 0.121(3) -0.052(3) -0.002(2) 0.024(2)
F6 0.0615(18) 0.188(4) 0.0550(17) 0.028(2) 0.0231(14) 0.017(2)
O1 0.0740(19) 0.0255(15) 0.0447(16) -0.0072(14) -0.0038(13) 0.0049(12)
O2 0.0365(15) 0.0471(18) 0.0322(16) -0.0012(11) 0.0040(11) -0.0019(12)
O3 0.075(2) 0.0377(14) 0.0444(17) -0.0141(14) -0.0015(15) -0.0030(11)
O4 0.0673(17) 0.0299(13) 0.0474(15) -0.0024(13) 0.0187(13) 0.0012(11)
O5 0.0424(15) 0.069(2) 0.0576(17) 0.0155(14) 0.0066(13) 0.0096(15)
O6 0.0549(19) 0.067(3) 0.074(2) 0.0067(17) 0.0238(15) -0.0061(17)
O7 0.135(4) 0.0407(18) 0.071(3) -0.010(2) -0.004(2) 0.0034(16)
O8 0.062(2) 0.084(3) 0.073(3) 0.0036(18) -0.0232(17) 0.0073(18)
N1 0.0363(15) 0.0280(14) 0.0274(14) 0.0040(13) -0.0007(11) 0.0001(11)
N2 0.0330(14) 0.0302(14) 0.0289(14) -0.0025(11) 0.0008(11) -0.0020(11)
N3 0.0461(16) 0.0281(15) 0.0411(16) -0.0037(14) -0.0004(13) 0.0006(13)
C1 0.0380(18) 0.0323(17) 0.0237(15) -0.0040(14) -0.0003(13) -0.0034(13)
C2 0.050(2) 0.0269(18) 0.0260(16) -0.0006(14) 0.0050(14) -0.0052(14)
C3 0.0367(18) 0.0397(19) 0.0277(16) 0.0095(15) 0.0039(13) -0.0019(14)
C4 0.0338(18) 0.0362(19) 0.0295(17) 0.0012(15) 0.0013(14) -0.0021(14)
C5 0.0327(17) 0.0335(19) 0.0273(16) -0.0028(13) 0.0022(12) 0.0030(14)
C6 0.0377(18) 0.050(3) 0.038(2) -0.0116(17) -0.0013(15) -0.0063(17)
C7 0.082(3) 0.031(2) 0.038(2) -0.005(2) 0.003(2) -0.0070(17)
C8 0.050(3) 0.067(3) 0.048(3) 0.023(2) 0.0029(19) 0.007(2)
C9 0.0375(19) 0.067(3) 0.044(3) -0.0137(19) 0.0013(16) 0.0083(19)
C10 0.051(2) 0.043(2) 0.0291(17) -0.0009(17) -0.0033(15) 0.0055(15)
C11 0.048(2) 0.0270(17) 0.0341(17) 0.0073(15) 0.0087(15) 0.0025(14)
C12 0.063(3) 0.0334(19) 0.0336(18) 0.0108(17) 0.0021(17) 0.0061(15)
C13 0.049(3) 0.056(3) 0.038(2) 0.0190(19) -0.0019(16) 0.0069(18)
C14 0.0352(19) 0.053(3) 0.033(2) 0.0031(16) -0.0037(16) -0.0008(15)
C15 0.0326(17) 0.0349(18) 0.0252(16) 0.0011(14) 0.0010(13) -0.0017(13)
C16 0.0313(16) 0.0212(15) 0.0328(17) -0.0028(13) 0.0029(13) 0.0022(13)
C17 0.0428(19) 0.0377(19) 0.0365(18) -0.0143(16) 0.0031(15) -0.0066(15)
C18 0.059(3) 0.0293(18) 0.047(2) -0.0150(17) 0.0031(18) -0.0085(16)
C19 0.064(3) 0.028(3) 0.054(3) 0.010(2) -0.006(2) 0.0057(17)
C20 0.0367(19) 0.034(2) 0.0429(19) 0.0086(18) 0.0001(18) -0.0066(18)
C21 0.058(3) 0.090(4) 0.049(3) 0.004(3) 0.008(2) 0.013(3)

loop_
_atom_type_symbol
_atom_type_description
_atom_type_scat_dispersion_real
_atom_type_scat_dispersion_imag
_atom_type_scat_source
C C 0.0033 0.0016
;
International Tables for Crystallography
(1992, Vol. C, Tables 4.2.6.8 and 6.1.1.4)
;
H H 0.0000 0.0000
;
International Tables for Crystallography
(1992, Vol. C, Table 6.1.1.4)
;
F F 0.0171 0.0103
;
International Tables for Crystallography
(1992, Vol. C, Tables 4.2.6.8 and 6.1.1.4)
;
N N 0.0061 0.0033
;
International Tables for Crystallography
(1992, Vol. C, Tables 4.2.6.8 and 6.1.1.4)
;
O O 0.0106 0.0060
;
International Tables for Crystallography
(1992, Vol. C, Tables 4.2.6.8 and 6.1.1.4)
;
S S 0.1246 0.1234
;
International Tables for Crystallography
(1992, Vol. C, Tables 4.2.6.8 and 6.1.1.4)
;
Ir Ir -1.4442 7.9887
;
International Tables for Crystallography
(1992, Vol. C, Tables 4.2.6.8 and 6.1.1.4)
;

loop_
_geom_angle_atom_site_label_1
_geom_angle_atom_site_label_2
_geom_angle_atom_site_label_3
_geom_angle
_geom_angle_publ_flag
O2 Ir1 N1 88.15(11) yes
O2 Ir1 C1 91.82(12) yes
O2 Ir1 C2 107.35(12) yes
O2 Ir1 C3 145.06(12) yes
O2 Ir1 C4 150.99(12) yes
O2 Ir1 C5 111.94(11) yes
O2 Ir1 C16 91.82(12) yes
N1 Ir1 C1 140.93(12) yes
N1 Ir1 C2 105.91(12) yes
N1 Ir1 C3 95.81(12) yes
N1 Ir1 C4 120.71(12) yes
N1 Ir1 C5 159.23(11) yes
N1 Ir1 C16 75.63(12) yes
C1 Ir1 C2 37.56(13) yes
C1 Ir1 C3 63.78(13) yes
C1 Ir1 C4 64.46(13) yes
C1 Ir1 C5 38.44(13) yes
C1 Ir1 C16 143.36(13) yes
C2 Ir1 C3 38.28(13) yes
C2 Ir1 C4 64.49(13) yes
C2 Ir1 C5 64.15(13) yes
C2 Ir1 C16 160.77(13) yes
C3 Ir1 C4 38.82(13) yes
C3 Ir1 C5 64.84(13) yes
C3 Ir1 C16 122.84(13) yes
C4 Ir1 C5 39.05(13) yes
C4 Ir1 C16 97.88(13) yes
C5 Ir1 C16 107.63(14) yes
O3 S1 O4 112.60(17) yes
O3 S1 O5 117.70(18) yes
O3 S1 C20 102.14(18) yes
O4 S1 O5 114.19(17) yes
O4 S1 C20 103.80(18) yes
O5 S1 C20 104.10(18) yes
O6 S2 O7 114.9(3) yes
O6 S2 O8 115.5(2) yes
O6 S2 C21 103.0(3) yes
O7 S2 O8 113.9(2) yes
O7 S2 C21 105.1(3) yes
O8 S2 C21 102.1(2) yes
Ir1 N1 C11 127.0(3) yes
Ir1 N1 C15 114.7(2) yes
C11 N1 C15 117.5(3) yes
C15 N2 C16 118.0(3) yes
C15 N2 C17 130.7(3) yes
C16 N2 C17 110.5(3) yes
C16 N3 C18 110.1(3) yes
C16 N3 C19 125.0(3) yes
C18 N3 C19 124.8(3) yes
Ir1 C1 C2 71.94(18) yes
Ir1 C1 C5 69.21(18) yes
Ir1 C1 C6 122.9(3) yes
C2 C1 C5 108.9(3) yes
C2 C1 C6 125.0(4) yes
C5 C1 C6 126.1(3) yes
Ir1 C2 C1 70.50(19) yes
Ir1 C2 C3 68.11(19) yes
Ir1 C2 C7 131.7(3) yes
C1 C2 C3 107.1(3) yes
C1 C2 C7 124.9(4) yes
C3 C2 C7 127.7(4) yes
Ir1 C3 C2 73.6(2) yes
Ir1 C3 C4 70.0(2) yes
Ir1 C3 C8 124.9(3) yes
C2 C3 C4 108.9(3) yes
C2 C3 C8 125.7(4) yes
C4 C3 C8 125.4(4) yes
Ir1 C4 C3 71.18(19) yes
Ir1 C4 C5 71.5(2) yes
Ir1 C4 C9 127.5(3) yes
C3 C4 C5 107.9(3) yes
C3 C4 C9 126.9(4) yes
C5 C4 C9 125.0(4) yes
Ir1 C5 C1 72.35(18) yes
Ir1 C5 C4 69.43(19) yes
Ir1 C5 C10 134.3(3) yes
C1 C5 C4 107.3(3) yes
C1 C5 C10 125.4(3) yes
C4 C5 C10 125.9(3) yes
O1 C11 N1 114.2(3) yes
O1 C11 C12 123.7(3) yes
N1 C11 C12 122.2(4) yes
C11 C12 C13 118.6(4) yes
C12 C13 C14 120.7(4) yes
C13 C14 C15 117.6(4) yes
N1 C15 N2 111.9(3) yes
N1 C15 C14 123.2(3) yes
N2 C15 C14 124.9(3) yes
Ir1 C16 N2 115.6(2) yes
Ir1 C16 N3 139.5(3) yes
N2 C16 N3 104.8(3) yes
N2 C17 C18 106.9(3) yes
N3 C18 C17 107.7(3) yes
S1 C20 F1 111.5(3) yes
S1 C20 F2 110.3(3) yes
S1 C20 F3 112.4(3) yes
F1 C20 F2 107.5(4) yes
F1 C20 F3 107.8(4) yes
F2 C20 F3 107.0(4) yes
S2 C21 F4 110.1(4) yes
S2 C21 F5 112.0(4) yes
S2 C21 F6 112.5(4) yes
F4 C21 F5 106.7(5) yes
F4 C21 F6 108.0(4) yes
F5 C21 F6 107.2(5) yes

loop_
_geom_bond_atom_site_label_1
_geom_bond_atom_site_label_2
_geom_bond_distance
_geom_bond_publ_flag
Ir1 O2 2.157(3) yes
Ir1 N1 2.131(3) yes
Ir1 C1 2.214(3) yes
Ir1 C2 2.233(4) yes
Ir1 C3 2.160(4) yes
Ir1 C4 2.144(4) yes
Ir1 C5 2.172(4) yes
Ir1 C16 2.020(3) yes
S1 O3 1.453(3) yes
S1 O4 1.452(3) yes
S1 O5 1.419(3) yes
S1 C20 1.824(5) yes
S2 O6 1.442(4) yes
S2 O7 1.415(4) yes
S2 O8 1.442(4) yes
S2 C21 1.804(5) yes
F1 C20 1.324(5) yes
F2 C20 1.331(5) yes
F3 C20 1.319(5) yes
F4 C21 1.347(6) yes
F5 C21 1.312(7) yes
F6 C21 1.294(6) yes
O1 C11 1.343(5) yes
N1 C11 1.338(5) yes
N1 C15 1.367(5) yes
N2 C15 1.392(5) yes
N2 C16 1.370(4) yes
N2 C17 1.392(5) yes
N3 C16 1.342(5) yes
N3 C18 1.407(5) yes
N3 C19 1.448(6) yes
C1 C2 1.432(5) yes
C1 C5 1.444(5) yes
C1 C6 1.491(5) yes
C2 C3 1.442(5) yes
C2 C7 1.489(6) yes
C3 C4 1.430(5) yes
C3 C8 1.499(6) yes
C4 C5 1.443(5) yes
C4 C9 1.502(6) yes
C5 C10 1.503(6) yes
C11 C12 1.396(5) yes
C12 C13 1.364(6) yes
C13 C14 1.385(6) yes
C14 C15 1.372(5) yes
C17 C18 1.318(5) yes
